data_4084876
loop_
_publ_author_name
'Zhang, Min'
'Ni, Xufeng'
'Shen, Zhiquan'

_publ_section_title
;
 Synthesis of Bimetallic Bis(phenolate) N-Heterocyclic Carbene Lanthanide
 Complexes and Their Applications in the Ring-Opening Polymerization
 ofl-Lactide
;
_journal_issue 23
_journal_name_full Organometallics
_journal_page_first 6861
_journal_paper_doi 10.1021/om500930m
_journal_volume 33
_journal_year 2014
_chemical_formula_moiety 'C70 H104 Li N4 Nd O5'
_chemical_formula_sum 'C70 H104 Li N4 Nd O5'
_chemical_formula_weight 1232.75
_chemical_name_systematic
; 
 ? 
;
_space_group_IT_number 15
_symmetry_cell_setting monoclinic
_symmetry_space_group_name_Hall '-C 2yc'
_symmetry_space_group_name_H-M 'C 1 2/c 1'
_atom_sites_solution_hydrogens geom
_atom_sites_solution_primary direct
_atom_sites_solution_secondary difmap
_audit_creation_method SHELXL-97
_cell_angle_alpha 90.00
_cell_angle_beta 101.532(11)
_cell_angle_gamma 90.00
_cell_formula_units_Z 4
_cell_length_a 29.884(3)
_cell_length_b 16.1472(14)
_cell_length_c 15.8744(18)
_cell_measurement_reflns_used 4387
_cell_measurement_temperature 170(2)
_cell_measurement_theta_max 29.4479
_cell_measurement_theta_min 3.2529
_cell_volume 7505.4(13)
_computing_cell_refinement 'CrysAlis PRO (Agilent Technologies, 2011)'
_computing_data_collection 'CrysAlis PRO'
_computing_data_reduction 'CrysAlis PRO'
_computing_molecular_graphics 'OLEX2 (Dolomanov et al., 2009)'
_computing_publication_material OLEX2
_computing_structure_refinement 'SHELXL-97 (Sheldrick, 2008)'
_computing_structure_solution 'SHELXS-97 (Sheldrick, 2008)'
_diffrn_ambient_temperature 170(2)
_diffrn_detector_area_resol_mean 10.3592
_diffrn_measured_fraction_theta_full 0.997
_diffrn_measured_fraction_theta_max 0.997
_diffrn_measurement_device_type 'Xcalibur, Atlas, Gemini ultra'
_diffrn_measurement_method '\w scans'
_diffrn_radiation_monochromator graphite
_diffrn_radiation_source 'fine-focus sealed tube'
_diffrn_radiation_type MoK\a
_diffrn_radiation_wavelength 0.71073
_diffrn_reflns_av_R_equivalents 0.0508
_diffrn_reflns_av_sigmaI/netI 0.0719
_diffrn_reflns_limit_h_max 36
_diffrn_reflns_limit_h_min -35
_diffrn_reflns_limit_k_max 19
_diffrn_reflns_limit_k_min -19
_diffrn_reflns_limit_l_max 14
_diffrn_reflns_limit_l_min -19
_diffrn_reflns_number 16053
_diffrn_reflns_theta_full 25.35
_diffrn_reflns_theta_max 25.35
_diffrn_reflns_theta_min 3.26
_exptl_absorpt_coefficient_mu 0.736
_exptl_absorpt_correction_T_max 0.8084
_exptl_absorpt_correction_T_min 0.7816
_exptl_absorpt_correction_type multi-scan
_exptl_absorpt_process_details
;
CrysAlis PRO (Agilent Technologies, 2011) 
;
_exptl_crystal_colour colorless
_exptl_crystal_density_diffrn 1.091
_exptl_crystal_density_method 'not measured'
_exptl_crystal_description block
_exptl_crystal_F_000 2620
_exptl_crystal_size_max 0.35
_exptl_crystal_size_mid 0.32
_exptl_crystal_size_min 0.30
_refine_diff_density_max 1.123
_refine_diff_density_min -1.280
_refine_diff_density_rms 0.141
_refine_ls_extinction_method none
_refine_ls_goodness_of_fit_ref 1.200
_refine_ls_hydrogen_treatment mixed
_refine_ls_matrix_type full
_refine_ls_number_parameters 421
_refine_ls_number_reflns 6857
_refine_ls_number_restraints 546
_refine_ls_restrained_S_all 1.174
_refine_ls_R_factor_all 0.1130
_refine_ls_R_factor_gt 0.0946
_refine_ls_shift/su_max 0.001
_refine_ls_shift/su_mean 0.000
_refine_ls_structure_factor_coef Fsqd
_refine_ls_weighting_details 'calc w=1/[\s^2^(Fo^2^)+(0.0376P)^2^+183.2829P] where P=(Fo^2^+2Fc^2^)/3'
_refine_ls_weighting_scheme calc
_refine_ls_wR_factor_gt 0.2307
_refine_ls_wR_factor_ref 0.2411
_reflns_number_gt 5709
_reflns_number_total 6857
_reflns_threshold_expression >2sigma(I)
_cod_data_source_file om500930m_si_002.cif
_cod_data_source_block 130530_nd_nhc
_cod_depositor_comments 'Adding full bibliography for 4084876--4084881.cif.'
_cod_original_sg_symbol_H-M 'C 2/c'
_cod_database_code 4084876

loop_
_symmetry_equiv_pos_as_xyz
'x, y, z'
'-x, y, -z+1/2'
'x+1/2, y+1/2, z'
'-x+1/2, y+1/2, -z+1/2'
'-x, -y, -z'
'x, -y, z-1/2'
'-x+1/2, -y+1/2, -z'
'x+1/2, -y+1/2, z-1/2'

loop_
_atom_site_label
_atom_site_type_symbol
_atom_site_fract_x
_atom_site_fract_y
_atom_site_fract_z
_atom_site_U_iso_or_equiv
_atom_site_adp_type
_atom_site_occupancy
_atom_site_symmetry_multiplicity
_atom_site_calc_flag
_atom_site_refinement_flags
_atom_site_disorder_assembly
_atom_site_disorder_group
Nd1 Nd 0.0000 0.17284(4) 0.7500 0.0327(2) Uani 1 2 d S . .
O1 O 0.0664(3) 0.1592(5) 0.8494(5) 0.090(3) Uani 1 1 d . . .
O2 O 0.0361(3) 0.2445(4) 0.6600(5) 0.076(3) Uani 1 1 d . . .
O3 O 0.1615(4) 0.2040(9) 0.7294(8) 0.047(3) Uani 0.50 1 d P . .
N1 N 0.0556(4) 0.0647(5) 0.6020(6) 0.070(3) Uani 1 1 d . . .
N2 N 0.0783(4) 0.0099(5) 0.7266(6) 0.078(4) Uani 1 1 d . . .
C1 C 0.0503(4) 0.2644(6) 0.5885(6) 0.045(2) Uani 1 1 d . . .
C2 C 0.0654(4) 0.3451(6) 0.5720(6) 0.048(2) Uani 1 1 d . . .
C3 C 0.0838(3) 0.3556(6) 0.4982(6) 0.043(2) Uani 1 1 d . . .
H3 H 0.0953 0.4088 0.4882 0.052 Uiso 1 1 calc R . .
C4 C 0.0864(3) 0.2930(6) 0.4380(6) 0.046(2) Uani 1 1 d . . .
C5 C 0.0691(4) 0.2164(6) 0.4539(6) 0.045(2) Uani 1 1 d . . .
H5 H 0.0698 0.1730 0.4139 0.054 Uiso 1 1 calc R . .
C6 C 0.0510(4) 0.2007(6) 0.5252(6) 0.053(3) Uani 1 1 d . . .
C7 C 0.0301(5) 0.1172(6) 0.5356(6) 0.070(4) Uani 1 1 d . . .
H7A H -0.0007 0.1261 0.5482 0.083 Uiso 1 1 calc R . .
H7B H 0.0261 0.0874 0.4801 0.083 Uiso 1 1 calc R . .
C8 C 0.0454(5) 0.0563(6) 0.6801(7) 0.070(4) Uani 1 1 d . . .
C9 C 0.1135(6) -0.0178(8) 0.6803(8) 0.094(5) Uani 1 1 d . . .
H9A H 0.1142 -0.0789 0.6760 0.112 Uiso 1 1 calc R . .
H9B H 0.1441 0.0025 0.7082 0.112 Uiso 1 1 calc R . .
C10 C 0.0972(6) 0.0222(7) 0.5924(8) 0.091(5) Uani 1 1 d . . .
H10A H 0.1201 0.0617 0.5791 0.109 Uiso 1 1 calc R . .
H10B H 0.0908 -0.0202 0.5465 0.109 Uiso 1 1 calc R . .
C11 C 0.0806(6) -0.0094(7) 0.8169(7) 0.082(5) Uani 1 1 d . . .
H11A H 0.0886 -0.0686 0.8262 0.098 Uiso 1 1 calc R . .
H11B H 0.0499 -0.0013 0.8301 0.098 Uiso 1 1 calc R . .
C12 C 0.1142(4) 0.0408(7) 0.8792(7) 0.062(3) Uani 1 1 d . . .
C13 C 0.1034(4) 0.1241(7) 0.8973(6) 0.059(3) Uani 1 1 d . . .
C14 C 0.1321(3) 0.1672(7) 0.9663(7) 0.0554(19) Uani 1 1 d U . .
C15 C 0.1725(4) 0.1275(8) 1.0035(9) 0.0670(19) Uani 1 1 d U A .
H15 H 0.1929 0.1552 1.0483 0.080 Uiso 1 1 calc R . .
C16 C 0.1852(4) 0.0468(8) 0.9777(10) 0.076(2) Uani 1 1 d U . .
C17 C 0.1550(4) 0.0077(8) 0.9194(9) 0.071(2) Uani 1 1 d U A .
H17 H 0.1620 -0.0470 0.9043 0.085 Uiso 1 1 calc R . .
C18 C 0.0617(4) 0.4170(6) 0.6323(6) 0.051(2) Uani 1 1 d U . .
C19 C 0.0849(5) 0.4001(8) 0.7233(7) 0.078(3) Uani 1 1 d U . .
H19A H 0.0768 0.3444 0.7398 0.117 Uiso 1 1 calc R . .
H19B H 0.0750 0.4410 0.7613 0.117 Uiso 1 1 calc R . .
H19C H 0.1180 0.4038 0.7283 0.117 Uiso 1 1 calc R . .
C20 C 0.0096(4) 0.4300(7) 0.6317(8) 0.065(3) Uani 1 1 d U . .
H20A H -0.0073 0.4340 0.5722 0.098 Uiso 1 1 calc R . .
H20B H 0.0055 0.4811 0.6625 0.098 Uiso 1 1 calc R . .
H20C H -0.0019 0.3829 0.6600 0.098 Uiso 1 1 calc R . .
C21 C 0.0798(5) 0.4969(7) 0.6017(8) 0.071(3) Uani 1 1 d U . .
H21A H 0.1123 0.4904 0.6005 0.107 Uiso 1 1 calc R . .
H21B H 0.0760 0.5420 0.6410 0.107 Uiso 1 1 calc R . .
H21C H 0.0628 0.5100 0.5437 0.107 Uiso 1 1 calc R . .
C22 C 0.1072(4) 0.3083(7) 0.3588(7) 0.059(3) Uani 1 1 d U . .
C23 C 0.1485(5) 0.2537(9) 0.3630(9) 0.084(3) Uani 1 1 d U . .
H23A H 0.1709 0.2658 0.4157 0.126 Uiso 1 1 calc R . .
H23B H 0.1623 0.2643 0.3129 0.126 Uiso 1 1 calc R . .
H23C H 0.1393 0.1955 0.3632 0.126 Uiso 1 1 calc R . .
C24 C 0.0730(5) 0.2874(11) 0.2791(8) 0.094(4) Uani 1 1 d U . .
H24A H 0.0616 0.2310 0.2840 0.142 Uiso 1 1 calc R . .
H24B H 0.0874 0.2908 0.2290 0.142 Uiso 1 1 calc R . .
H24C H 0.0474 0.3265 0.2723 0.142 Uiso 1 1 calc R . .
C25 C 0.1238(5) 0.3987(8) 0.3539(8) 0.078(3) Uani 1 1 d U . .
H25A H 0.0977 0.4364 0.3484 0.118 Uiso 1 1 calc R . .
H25B H 0.1381 0.4049 0.3038 0.118 Uiso 1 1 calc R . .
H25C H 0.1461 0.4119 0.4063 0.118 Uiso 1 1 calc R . .
C26 C 0.2283(7) 0.0189(11) 1.0639(14) 0.074(2) Uani 0.558(11) 1 d PDU A 1
C27 C 0.2692(7) 0.0675(13) 1.0458(16) 0.082(3) Uani 0.558(11) 1 d PDU A 1
H27A H 0.2954 0.0303 1.0497 0.123 Uiso 0.558(11) 1 calc PR A 1
H27B H 0.2768 0.1121 1.0881 0.123 Uiso 0.558(11) 1 calc PR A 1
H27C H 0.2616 0.0913 0.9879 0.123 Uiso 0.558(11) 1 calc PR A 1
C28 C 0.2284(8) 0.0274(14) 1.1609(15) 0.087(3) Uani 0.558(11) 1 d PDU A 1
H28A H 0.2224 0.0852 1.1740 0.130 Uiso 0.558(11) 1 calc PR A 1
H28B H 0.2583 0.0108 1.1941 0.130 Uiso 0.558(11) 1 calc PR A 1
H28C H 0.2047 -0.0082 1.1760 0.130 Uiso 0.558(11) 1 calc PR A 1
C29 C 0.2361(8) -0.0731(12) 1.0474(16) 0.082(3) Uani 0.558(11) 1 d PDU A 1
H29A H 0.2354 -0.1049 1.0997 0.123 Uiso 0.558(11) 1 calc PR A 1
H29B H 0.2659 -0.0801 1.0314 0.123 Uiso 0.558(11) 1 calc PR A 1
H29C H 0.2120 -0.0930 1.0006 0.123 Uiso 0.558(11) 1 calc PR A 1
C30 C 0.1197(4) 0.2508(7) 0.9978(7) 0.053(2) Uani 1 1 d U . .
C31 C 0.1544(4) 0.2815(8) 1.0746(7) 0.066(3) Uani 1 1 d U . .
H31A H 0.1586 0.2396 1.1202 0.098 Uiso 1 1 calc R . .
H31B H 0.1435 0.3330 1.0960 0.098 Uiso 1 1 calc R . .
H31C H 0.1836 0.2916 1.0573 0.098 Uiso 1 1 calc R . .
C32 C 0.0731(4) 0.2466(8) 1.0235(7) 0.062(3) Uani 1 1 d U . .
H32A H 0.0499 0.2293 0.9738 0.092 Uiso 1 1 calc R . .
H32B H 0.0652 0.3013 1.0429 0.092 Uiso 1 1 calc R . .
H32C H 0.0743 0.2064 1.0702 0.092 Uiso 1 1 calc R . .
C33 C 0.1172(4) 0.3160(7) 0.9270(7) 0.062(3) Uani 1 1 d U . .
H33A H 0.1477 0.3249 0.9149 0.093 Uiso 1 1 calc R . .
H33B H 0.1056 0.3681 0.9459 0.093 Uiso 1 1 calc R . .
H33C H 0.0966 0.2967 0.8747 0.093 Uiso 1 1 calc R . .
C34 C 0.1985(8) 0.198(2) 0.7848(16) 0.083(5) Uani 0.50 1 d PU . .
H34A H 0.2031 0.1400 0.8047 0.100 Uiso 0.50 1 calc PR . .
H34B H 0.1968 0.2332 0.8352 0.100 Uiso 0.50 1 calc PR . .
C35 C 0.2346(9) 0.223(2) 0.7494(18) 0.091(5) Uani 0.50 1 d PU . .
H35A H 0.2552 0.2579 0.7914 0.109 Uiso 0.50 1 calc PR . .
H35B H 0.2521 0.1733 0.7383 0.109 Uiso 0.50 1 calc PR . .
C36 C 0.2227(8) 0.264(2) 0.6787(17) 0.088(5) Uani 0.50 1 d PU . .
H36A H 0.2413 0.2485 0.6360 0.106 Uiso 0.50 1 calc PR . .
H36B H 0.2240 0.3242 0.6882 0.106 Uiso 0.50 1 calc PR . .
C37 C 0.1762(8) 0.234(2) 0.6545(16) 0.085(5) Uani 0.50 1 d PU . .
H37A H 0.1560 0.2791 0.6278 0.103 Uiso 0.50 1 calc PR . .
H37B H 0.1746 0.1884 0.6119 0.103 Uiso 0.50 1 calc PR . .
Li1 Li 0.1012(12) 0.210(2) 0.748(2) 0.054(9) Uani 0.50 1 d P . .
C26A C 0.2319(9) 0.0093(13) 0.9946(16) 0.074(2) Uani 0.442(11) 1 d PDU A 2
C28A C 0.2471(11) 0.0111(18) 1.0851(18) 0.087(3) Uani 0.442(11) 1 d PDU A 2
H28D H 0.2453 0.0679 1.1060 0.130 Uiso 0.442(11) 1 calc PR A 2
H28E H 0.2787 -0.0084 1.0999 0.130 Uiso 0.442(11) 1 calc PR A 2
H28F H 0.2276 -0.0251 1.1121 0.130 Uiso 0.442(11) 1 calc PR A 2
C29A C 0.2359(10) -0.0758(15) 0.975(2) 0.082(3) Uani 0.442(11) 1 d PDU A 2
H29D H 0.2079 -0.1050 0.9806 0.123 Uiso 0.442(11) 1 calc PR A 2
H29E H 0.2620 -0.0999 1.0143 0.123 Uiso 0.442(11) 1 calc PR A 2
H29F H 0.2404 -0.0813 0.9155 0.123 Uiso 0.442(11) 1 calc PR A 2
C27A C 0.2680(9) 0.0470(17) 0.9636(19) 0.082(3) Uani 0.442(11) 1 d PDU A 2
H27D H 0.2633 0.0395 0.9012 0.123 Uiso 0.442(11) 1 calc PR A 2
H27E H 0.2970 0.0213 0.9910 0.123 Uiso 0.442(11) 1 calc PR A 2
H27F H 0.2689 0.1062 0.9771 0.123 Uiso 0.442(11) 1 calc PR A 2

loop_
_atom_site_aniso_label
_atom_site_aniso_U_11
_atom_site_aniso_U_22
_atom_site_aniso_U_33
_atom_site_aniso_U_23
_atom_site_aniso_U_13
_atom_site_aniso_U_12
Nd1 0.0431(4) 0.0280(4) 0.0289(3) 0.000 0.0115(3) 0.000
O1 0.134(8) 0.065(5) 0.051(4) -0.023(4) -0.033(5) 0.073(6)
O2 0.162(9) 0.032(4) 0.053(4) 0.009(3) 0.068(5) 0.012(5)
O3 0.042(7) 0.059(9) 0.048(8) 0.012(6) 0.025(6) 0.007(6)
N1 0.142(10) 0.033(5) 0.052(5) 0.011(4) 0.056(6) 0.029(5)
N2 0.162(11) 0.038(5) 0.051(5) 0.013(4) 0.062(6) 0.041(6)
C1 0.069(7) 0.037(5) 0.034(5) 0.010(4) 0.023(5) 0.013(5)
C2 0.068(7) 0.041(6) 0.034(5) 0.007(4) 0.011(5) 0.011(5)
C3 0.052(6) 0.037(5) 0.042(5) 0.007(4) 0.013(4) 0.004(4)
C4 0.051(6) 0.055(6) 0.036(5) 0.008(4) 0.015(4) 0.009(5)
C5 0.073(7) 0.035(5) 0.032(5) 0.003(4) 0.023(5) 0.009(5)
C6 0.093(8) 0.033(5) 0.034(5) 0.003(4) 0.018(5) 0.006(5)
C7 0.156(13) 0.024(5) 0.041(6) 0.008(4) 0.050(7) 0.019(6)
C8 0.148(12) 0.032(5) 0.048(6) 0.004(5) 0.058(8) 0.007(7)
C9 0.183(16) 0.051(7) 0.068(8) 0.014(6) 0.076(10) 0.043(9)
C10 0.189(16) 0.044(7) 0.063(7) 0.004(6) 0.082(9) 0.033(8)
C11 0.175(15) 0.033(6) 0.053(7) 0.008(5) 0.061(8) 0.033(8)
C12 0.092(9) 0.052(7) 0.058(7) 0.025(6) 0.052(7) 0.037(6)
C13 0.096(9) 0.048(6) 0.038(5) 0.008(5) 0.029(6) 0.034(6)
C14 0.045(4) 0.061(4) 0.066(4) 0.017(4) 0.024(3) 0.017(4)
C15 0.048(3) 0.063(4) 0.093(4) 0.023(4) 0.022(3) 0.008(3)
C16 0.052(4) 0.066(4) 0.112(5) 0.026(4) 0.023(4) 0.014(4)
C17 0.050(4) 0.062(4) 0.107(5) 0.021(4) 0.030(4) 0.014(4)
C18 0.079(6) 0.035(5) 0.038(5) -0.004(4) 0.007(5) -0.002(5)
C19 0.113(8) 0.061(6) 0.054(6) -0.010(5) 0.000(6) 0.007(6)
C20 0.078(7) 0.051(6) 0.073(6) -0.008(5) 0.026(6) 0.012(5)
C21 0.108(8) 0.045(6) 0.061(6) -0.008(5) 0.018(6) -0.016(6)
C22 0.056(6) 0.073(7) 0.056(6) -0.002(5) 0.032(5) -0.005(5)
C23 0.080(7) 0.091(8) 0.097(8) 0.003(7) 0.055(6) -0.004(6)
C24 0.090(8) 0.130(9) 0.068(7) 0.013(7) 0.027(6) -0.035(7)
C25 0.086(7) 0.088(8) 0.076(7) 0.014(6) 0.053(6) -0.016(6)
C26 0.049(4) 0.066(4) 0.109(4) 0.021(4) 0.022(4) 0.012(4)
C27 0.054(5) 0.075(5) 0.116(5) 0.020(5) 0.019(5) 0.012(5)
C28 0.061(5) 0.079(5) 0.119(6) 0.019(5) 0.014(5) 0.015(5)
C29 0.057(5) 0.072(5) 0.116(6) 0.019(5) 0.017(5) 0.013(5)
C30 0.046(4) 0.062(5) 0.051(4) 0.003(4) 0.014(4) 0.010(4)
C31 0.058(6) 0.080(6) 0.056(5) 0.000(5) 0.004(5) 0.000(5)
C32 0.056(5) 0.070(6) 0.060(5) -0.018(5) 0.012(5) 0.006(5)
C33 0.070(5) 0.057(5) 0.055(5) -0.003(5) 0.005(5) 0.015(5)
C34 0.052(8) 0.143(15) 0.062(9) -0.006(9) 0.028(8) -0.001(9)
C35 0.057(8) 0.151(15) 0.069(9) -0.006(10) 0.020(8) -0.007(9)
C36 0.056(8) 0.145(15) 0.069(9) -0.003(10) 0.024(8) -0.007(9)
C37 0.053(8) 0.144(15) 0.065(9) -0.004(10) 0.026(8) 0.000(9)
Li1 0.047(19) 0.08(3) 0.043(18) 0.007(17) 0.021(15) -0.002(18)
C26A 0.049(4) 0.066(4) 0.109(4) 0.021(4) 0.022(4) 0.012(4)
C28A 0.061(5) 0.079(5) 0.119(6) 0.019(5) 0.014(5) 0.015(5)
C29A 0.057(5) 0.072(5) 0.116(6) 0.019(5) 0.017(5) 0.013(5)
C27A 0.054(5) 0.075(5) 0.116(5) 0.020(5) 0.019(5) 0.012(5)

loop_
_atom_type_symbol
_atom_type_description
_atom_type_scat_dispersion_real
_atom_type_scat_dispersion_imag
_atom_type_scat_source
C C 0.0033 0.0016 'International Tables Vol C Tables 4.2.6.8 and 6.1.1.4'
H H 0.0000 0.0000 'International Tables Vol C Tables 4.2.6.8 and 6.1.1.4'
Li Li -0.0003 0.0001 'International Tables Vol C Tables 4.2.6.8 and 6.1.1.4'
N N 0.0061 0.0033 'International Tables Vol C Tables 4.2.6.8 and 6.1.1.4'
Nd Nd -0.1943 3.0179 'International Tables Vol C Tables 4.2.6.8 and 6.1.1.4'
O O 0.0106 0.0060 'International Tables Vol C Tables 4.2.6.8 and 6.1.1.4'

loop_
_geom_angle_atom_site_label_1
_geom_angle_atom_site_label_2
_geom_angle_atom_site_label_3
_geom_angle
_geom_angle_site_symmetry_1
_geom_angle_site_symmetry_3
O2 Nd1 O2 118.7(3) 2_556 .
O2 Nd1 O1 94.0(3) 2_556 .
O2 Nd1 O1 91.6(4) . .
O2 Nd1 O1 91.6(4) 2_556 2_556
O2 Nd1 O1 94.0(3) . 2_556
O1 Nd1 O1 169.0(4) . 2_556
O2 Nd1 C8 163.6(3) 2_556 .
O2 Nd1 C8 75.8(3) . .
O1 Nd1 C8 77.1(4) . .
O1 Nd1 C8 95.0(4) 2_556 .
O2 Nd1 C8 75.8(3) 2_556 2_556
O2 Nd1 C8 163.6(3) . 2_556
O1 Nd1 C8 95.0(4) . 2_556
O1 Nd1 C8 77.1(4) 2_556 2_556
C8 Nd1 C8 91.0(5) . 2_556
O2 Nd1 Li1 46.1(7) 2_556 2_556
O2 Nd1 Li1 119.9(7) . 2_556
O1 Nd1 Li1 136.7(7) . 2_556
O1 Nd1 Li1 46.3(7) 2_556 2_556
C8 Nd1 Li1 135.7(8) . 2_556
C8 Nd1 Li1 63.5(8) 2_556 2_556
O2 Nd1 Li1 119.9(7) 2_556 .
O2 Nd1 Li1 46.1(7) . .
O1 Nd1 Li1 46.3(7) . .
O1 Nd1 Li1 136.7(7) 2_556 .
C8 Nd1 Li1 63.5(8) . .
C8 Nd1 Li1 135.7(8) 2_556 .
Li1 Nd1 Li1 157.8(15) 2_556 .
C13 O1 Li1 96.5(12) . .
C13 O1 Nd1 159.9(7) . .
Li1 O1 Nd1 86.1(9) . .
C1 O2 Li1 102.0(11) . .
C1 O2 Nd1 159.0(7) . .
Li1 O2 Nd1 86.7(9) . .
C34 O3 C37 103.3(17) . .
C34 O3 Li1 128.5(17) . .
C37 O3 Li1 125.2(17) . .
C8 N1 C7 123.3(10) . .
C8 N1 C10 113.9(10) . .
C7 N1 C10 122.6(9) . .
C8 N2 C11 123.4(10) . .
C8 N2 C9 114.6(9) . .
C11 N2 C9 122.0(11) . .
O2 C1 C2 123.1(9) . .
O2 C1 C6 118.4(9) . .
C2 C1 C6 118.5(8) . .
C3 C2 C1 117.3(9) . .
C3 C2 C18 121.6(9) . .
C1 C2 C18 121.2(8) . .
C2 C3 C4 124.5(9) . .
C2 C3 H3 117.8 . .
C4 C3 H3 117.8 . .
C5 C4 C3 116.5(8) . .
C5 C4 C22 121.6(9) . .
C3 C4 C22 122.0(9) . .
C6 C5 C4 122.7(9) . .
C6 C5 H5 118.7 . .
C4 C5 H5 118.7 . .
C5 C6 C1 120.4(9) . .
C5 C6 C7 119.8(9) . .
C1 C6 C7 119.8(8) . .
N1 C7 C6 115.8(11) . .
N1 C7 H7A 108.3 . .
C6 C7 H7A 108.3 . .
N1 C7 H7B 108.3 . .
C6 C7 H7B 108.3 . .
H7A C7 H7B 107.4 . .
N2 C8 N1 106.9(10) . .
N2 C8 Nd1 122.8(7) . .
N1 C8 Nd1 122.5(7) . .
N2 C9 C10 101.5(11) . .
N2 C9 H9A 111.5 . .
C10 C9 H9A 111.5 . .
N2 C9 H9B 111.5 . .
C10 C9 H9B 111.5 . .
H9A C9 H9B 109.3 . .
N1 C10 C9 103.2(9) . .
N1 C10 H10A 111.1 . .
C9 C10 H10A 111.1 . .
N1 C10 H10B 111.1 . .
C9 C10 H10B 111.1 . .
H10A C10 H10B 109.1 . .
N2 C11 C12 115.4(11) . .
N2 C11 H11A 108.4 . .
C12 C11 H11A 108.4 . .
N2 C11 H11B 108.4 . .
C12 C11 H11B 108.4 . .
H11A C11 H11B 107.5 . .
C17 C12 C13 119.4(13) . .
C17 C12 C11 120.9(11) . .
C13 C12 C11 119.7(11) . .
O1 C13 C12 118.7(11) . .
O1 C13 C14 122.0(9) . .
C12 C13 C14 119.3(11) . .
O1 C13 Li1 54.4(9) . .
C12 C13 Li1 105.6(10) . .
C14 C13 Li1 109.0(11) . .
C15 C14 C13 116.0(11) . .
C15 C14 C30 121.3(11) . .
C13 C14 C30 122.7(9) . .
C14 C15 C16 123.5(13) . .
C14 C15 H15 118.2 . .
C16 C15 H15 118.2 . .
C17 C16 C15 116.8(12) . .
C17 C16 C26A 114.6(14) . .
C15 C16 C26A 127.2(14) . .
C17 C16 C26 136.4(12) . .
C15 C16 C26 101.9(12) . .
C26A C16 C26 40.3(11) . .
C16 C17 C12 124.3(13) . .
C16 C17 H17 117.8 . .
C12 C17 H17 117.8 . .
C19 C18 C21 109.7(10) . .
C19 C18 C2 112.9(9) . .
C21 C18 C2 111.8(9) . .
C19 C18 C20 107.4(10) . .
C21 C18 C20 107.5(9) . .
C2 C18 C20 107.2(9) . .
C18 C19 H19A 109.5 . .
C18 C19 H19B 109.5 . .
H19A C19 H19B 109.5 . .
C18 C19 H19C 109.5 . .
H19A C19 H19C 109.5 . .
H19B C19 H19C 109.5 . .
C18 C20 H20A 109.5 . .
C18 C20 H20B 109.5 . .
H20A C20 H20B 109.5 . .
C18 C20 H20C 109.5 . .
H20A C20 H20C 109.5 . .
H20B C20 H20C 109.5 . .
C18 C21 H21A 109.5 . .
C18 C21 H21B 109.5 . .
H21A C21 H21B 109.5 . .
C18 C21 H21C 109.5 . .
H21A C21 H21C 109.5 . .
H21B C21 H21C 109.5 . .
C24 C22 C23 108.7(11) . .
C24 C22 C4 109.6(9) . .
C23 C22 C4 109.4(10) . .
C24 C22 C25 110.0(11) . .
C23 C22 C25 106.7(10) . .
C4 C22 C25 112.4(9) . .
C22 C23 H23A 109.5 . .
C22 C23 H23B 109.5 . .
H23A C23 H23B 109.5 . .
C22 C23 H23C 109.5 . .
H23A C23 H23C 109.5 . .
H23B C23 H23C 109.5 . .
C22 C24 H24A 109.5 . .
C22 C24 H24B 109.5 . .
H24A C24 H24B 109.5 . .
C22 C24 H24C 109.5 . .
H24A C24 H24C 109.5 . .
H24B C24 H24C 109.5 . .
C22 C25 H25A 109.5 . .
C22 C25 H25B 109.5 . .
H25A C25 H25B 109.5 . .
C22 C25 H25C 109.5 . .
H25A C25 H25C 109.5 . .
H25B C25 H25C 109.5 . .
C27 C26 C29 108.1(13) . .
C27 C26 C28 107.4(14) . .
C29 C26 C28 106.6(14) . .
C27 C26 C16 102.3(15) . .
C29 C26 C16 103.3(16) . .
C28 C26 C16 127.9(16) . .
C14 C30 C31 112.6(9) . .
C14 C30 C32 110.1(9) . .
C31 C30 C32 108.3(9) . .
C14 C30 C33 110.5(9) . .
C31 C30 C33 106.9(10) . .
C32 C30 C33 108.2(9) . .
C30 C31 H31A 109.5 . .
C30 C31 H31B 109.5 . .
H31A C31 H31B 109.5 . .
C30 C31 H31C 109.5 . .
H31A C31 H31C 109.5 . .
H31B C31 H31C 109.5 . .
C30 C32 H32A 109.5 . .
C30 C32 H32B 109.5 . .
H32A C32 H32B 109.5 . .
C30 C32 H32C 109.5 . .
H32A C32 H32C 109.5 . .
H32B C32 H32C 109.5 . .
C30 C33 H33A 109.5 . .
C30 C33 H33B 109.5 . .
H33A C33 H33B 109.5 . .
C30 C33 H33C 109.5 . .
H33A C33 H33C 109.5 . .
H33B C33 H33C 109.5 . .
O3 C34 C35 110(2) . .
O3 C34 H34A 109.7 . .
C35 C34 H34A 109.7 . .
O3 C34 H34B 109.7 . .
C35 C34 H34B 109.7 . .
H34A C34 H34B 108.2 . .
C36 C35 C34 114(3) . .
C36 C35 H35A 108.8 . .
C34 C35 H35A 108.8 . .
C36 C35 H35B 108.8 . .
C34 C35 H35B 108.8 . .
H35A C35 H35B 107.7 . .
C35 C36 C37 98(3) . .
C35 C36 H36A 112.1 . .
C37 C36 H36A 112.1 . .
C35 C36 H36B 112.1 . .
C37 C36 H36B 112.1 . .
H36A C36 H36B 109.7 . .
O3 C37 C36 109(2) . .
O3 C37 H37A 109.8 . .
C36 C37 H37A 109.8 . .
O3 C37 H37B 109.8 . .
C36 C37 H37B 109.8 . .
H37A C37 H37B 108.3 . .
O3 Li1 O2 131.1(17) . .
O3 Li1 O1 133.7(19) . .
O2 Li1 O1 94.0(13) . .
O3 Li1 C13 104.6(16) . .
O2 Li1 C13 122.5(14) . .
O1 Li1 C13 29.0(5) . .
O3 Li1 Nd1 164(2) . .
O2 Li1 Nd1 47.2(7) . .
O1 Li1 Nd1 47.6(7) . .
C13 Li1 Nd1 75.3(8) . .
C27A C26A C28A 103.5(18) . .
C27A C26A C29A 103.6(17) . .
C28A C26A C29A 102.7(17) . .
C27A C26A C16 121(2) . .
C28A C26A C16 106(2) . .
C29A C26A C16 118(2) . .
C26A C28A H28D 109.5 . .
C26A C28A H28E 109.5 . .
H28D C28A H28E 109.5 . .
C26A C28A H28F 109.5 . .
H28D C28A H28F 109.5 . .
H28E C28A H28F 109.5 . .
C26A C29A H29D 109.5 . .
C26A C29A H29E 109.5 . .
H29D C29A H29E 109.5 . .
C26A C29A H29F 109.5 . .
H29D C29A H29F 109.5 . .
H29E C29A H29F 109.5 . .
C26A C27A H27D 109.5 . .
C26A C27A H27E 109.5 . .
H27D C27A H27E 109.5 . .
C26A C27A H27F 109.5 . .
H27D C27A H27F 109.5 . .
H27E C27A H27F 109.5 . .

loop_
_geom_bond_atom_site_label_1
_geom_bond_atom_site_label_2
_geom_bond_distance
_geom_bond_site_symmetry_2
Nd1 O2 2.271(7) 2_556
Nd1 O2 2.271(7) .
Nd1 O1 2.286(8) .
Nd1 O1 2.286(8) 2_556
Nd1 C8 2.686(11) .
Nd1 C8 2.686(11) 2_556
Nd1 Li1 3.09(3) 2_556
Nd1 Li1 3.09(3) .
O1 C13 1.336(13) .
O1 Li1 2.24(3) .
O2 C1 1.328(10) .
O2 Li1 2.23(4) .
O3 C34 1.27(3) .
O3 C37 1.43(3) .
O3 Li1 1.88(3) .
N1 C8 1.342(12) .
N1 C7 1.445(14) .
N1 C10 1.454(16) .
N2 C8 1.336(16) .
N2 C11 1.454(13) .
N2 C9 1.468(15) .
C1 C2 1.421(13) .
C1 C6 1.441(13) .
C2 C3 1.401(13) .
C2 C18 1.522(13) .
C3 C4 1.405(13) .
C3 H3 0.9500 .
C4 C5 1.382(14) .
C4 C22 1.530(13) .
C5 C6 1.373(13) .
C5 H5 0.9500 .
C6 C7 1.509(14) .
C7 H7A 0.9900 .
C7 H7B 0.9900 .
C9 C10 1.526(17) .
C9 H9A 0.9900 .
C9 H9B 0.9900 .
C10 H10A 0.9900 .
C10 H10B 0.9900 .
C11 C12 1.498(19) .
C11 H11A 0.9900 .
C11 H11B 0.9900 .
C12 C17 1.366(16) .
C12 C13 1.426(14) .
C13 C14 1.430(16) .
C13 Li1 2.73(3) .
C14 C15 1.392(14) .
C14 C30 1.510(15) .
C15 C16 1.440(17) .
C15 H15 0.9500 .
C16 C17 1.318(18) .
C16 C26A 1.49(3) .
C16 C26 1.74(3) .
C17 H17 0.9500 .
C18 C19 1.496(15) .
C18 C21 1.518(15) .
C18 C20 1.568(16) .
C19 H19A 0.9800 .
C19 H19B 0.9800 .
C19 H19C 0.9800 .
C20 H20A 0.9800 .
C20 H20B 0.9800 .
C20 H20C 0.9800 .
C21 H21A 0.9800 .
C21 H21B 0.9800 .
C21 H21C 0.9800 .
C22 C24 1.498(17) .
C22 C23 1.508(17) .
C22 C25 1.547(17) .
C23 H23A 0.9800 .
C23 H23B 0.9800 .
C23 H23C 0.9800 .
C24 H24A 0.9800 .
C24 H24B 0.9800 .
C24 H24C 0.9800 .
C25 H25A 0.9800 .
C25 H25B 0.9800 .
C25 H25C 0.9800 .
C26 C27 1.528(19) .
C26 C29 1.534(19) .
C26 C28 1.545(19) .
C27 H27A 0.9800 .
C27 H27B 0.9800 .
C27 H27C 0.9800 .
C28 H28A 0.9800 .
C28 H28B 0.9800 .
C28 H28C 0.9800 .
C29 H29A 0.9800 .
C29 H29B 0.9800 .
C29 H29C 0.9800 .
C30 C31 1.517(15) .
C30 C32 1.530(14) .
C30 C33 1.531(15) .
C31 H31A 0.9800 .
C31 H31B 0.9800 .
C31 H31C 0.9800 .
C32 H32A 0.9800 .
C32 H32B 0.9800 .
C32 H32C 0.9800 .
C33 H33A 0.9800 .
C33 H33B 0.9800 .
C33 H33C 0.9800 .
C34 C35 1.37(3) .
C34 H34A 0.9900 .
C34 H34B 0.9900 .
C35 C36 1.29(4) .
C35 H35A 0.9900 .
C35 H35B 0.9900 .
C36 C37 1.45(3) .
C36 H36A 0.9900 .
C36 H36B 0.9900 .
C37 H37A 0.9900 .
C37 H37B 0.9900 .
C26A C27A 1.41(2) .
C26A C28A 1.42(2) .
C26A C29A 1.42(2) .
C28A H28D 0.9800 .
C28A H28E 0.9800 .
C28A H28F 0.9800 .
C29A H29D 0.9800 .
C29A H29E 0.9800 .
C29A H29F 0.9800 .
C27A H27D 0.9800 .
C27A H27E 0.9800 .
C27A H27F 0.9800 .

loop_
_geom_torsion_atom_site_label_1
_geom_torsion_atom_site_label_2
_geom_torsion_atom_site_label_3
_geom_torsion_atom_site_label_4
_geom_torsion
_geom_torsion_site_symmetry_1
O2 Nd1 O1 C13 133(2) 2_556
O2 Nd1 O1 C13 -108(2) .
O1 Nd1 O1 C13 13(2) 2_556
C8 Nd1 O1 C13 -33(2) .
C8 Nd1 O1 C13 57(2) 2_556
Li1 Nd1 O1 C13 113(3) 2_556
Li1 Nd1 O1 C13 -98(3) .
O2 Nd1 O1 Li1 -128.5(11) 2_556
O2 Nd1 O1 Li1 -9.6(11) .
O1 Nd1 O1 Li1 111.1(10) 2_556
C8 Nd1 O1 Li1 65.5(11) .
C8 Nd1 O1 Li1 155.4(11) 2_556
Li1 Nd1 O1 Li1 -149(2) 2_556
O2 Nd1 O2 C1 -139(2) 2_556
O1 Nd1 O2 C1 125(2) .
O1 Nd1 O2 C1 -45(2) 2_556
C8 Nd1 O2 C1 49(2) .
C8 Nd1 O2 C1 11(3) 2_556
Li1 Nd1 O2 C1 -86(2) 2_556
Li1 Nd1 O2 C1 115(2) .
O2 Nd1 O2 Li1 105.1(10) 2_556
O1 Nd1 O2 Li1 9.6(10) .
O1 Nd1 O2 Li1 -160.9(10) 2_556
C8 Nd1 O2 Li1 -66.7(11) .
C8 Nd1 O2 Li1 -104.3(17) 2_556
Li1 Nd1 O2 Li1 158.4(15) 2_556
Li1 O2 C1 C2 -87.4(15) .
Nd1 O2 C1 C2 159.7(15) .
Li1 O2 C1 C6 91.6(15) .
Nd1 O2 C1 C6 -21(3) .
O2 C1 C2 C3 173.7(10) .
C6 C1 C2 C3 -5.4(15) .
O2 C1 C2 C18 -6.4(16) .
C6 C1 C2 C18 174.6(10) .
C1 C2 C3 C4 2.8(15) .
C18 C2 C3 C4 -177.1(10) .
C2 C3 C4 C5 0.5(15) .
C2 C3 C4 C22 -179.6(10) .
C3 C4 C5 C6 -1.2(16) .
C22 C4 C5 C6 178.9(10) .
C4 C5 C6 C1 -1.5(17) .
C4 C5 C6 C7 176.3(10) .
O2 C1 C6 C5 -174.3(10) .
C2 C1 C6 C5 4.9(16) .
O2 C1 C6 C7 8.0(16) .
C2 C1 C6 C7 -172.9(10) .
C8 N1 C7 C6 99.9(14) .
C10 N1 C7 C6 -74.3(14) .
C5 C6 C7 N1 109.1(11) .
C1 C6 C7 N1 -73.2(14) .
C11 N2 C8 N1 176.5(12) .
C9 N2 C8 N1 -1.0(16) .
C11 N2 C8 Nd1 26.9(17) .
C9 N2 C8 Nd1 -150.7(9) .
C7 N1 C8 N2 -174.2(11) .
C10 N1 C8 N2 0.4(15) .
C7 N1 C8 Nd1 -24.5(17) .
C10 N1 C8 Nd1 150.2(10) .
O2 Nd1 C8 N2 -36(2) 2_556
O2 Nd1 C8 N2 117.6(11) .
O1 Nd1 C8 N2 22.6(10) .
O1 Nd1 C8 N2 -149.5(10) 2_556
C8 Nd1 C8 N2 -72.4(9) 2_556
Li1 Nd1 C8 N2 -124.0(14) 2_556
Li1 Nd1 C8 N2 69.9(12) .
O2 Nd1 C8 N1 178.9(11) 2_556
O2 Nd1 C8 N1 -27.5(11) .
O1 Nd1 C8 N1 -122.5(12) .
O1 Nd1 C8 N1 65.4(12) 2_556
C8 Nd1 C8 N1 142.6(14) 2_556
Li1 Nd1 C8 N1 91.0(15) 2_556
Li1 Nd1 C8 N1 -75.1(13) .
C8 N2 C9 C10 1.1(16) .
C11 N2 C9 C10 -176.4(12) .
C8 N1 C10 C9 0.3(16) .
C7 N1 C10 C9 175.0(12) .
N2 C9 C10 N1 -0.7(14) .
C8 N2 C11 C12 -101.2(16) .
C9 N2 C11 C12 76.1(14) .
N2 C11 C12 C17 -103.9(12) .
N2 C11 C12 C13 76.4(13) .
Li1 O1 C13 C12 -89.1(14) .
Nd1 O1 C13 C12 7(3) .
Li1 O1 C13 C14 91.5(14) .
Nd1 O1 C13 C14 -172.0(18) .
Nd1 O1 C13 Li1 97(3) .
C17 C12 C13 O1 171.1(11) .
C11 C12 C13 O1 -9.2(15) .
C17 C12 C13 C14 -9.5(15) .
C11 C12 C13 C14 170.2(10) .
C17 C12 C13 Li1 113.5(12) .
C11 C12 C13 Li1 -66.8(13) .
O1 C13 C14 C15 -171.9(11) .
C12 C13 C14 C15 8.8(15) .
Li1 C13 C14 C15 -112.5(12) .
O1 C13 C14 C30 8.1(17) .
C12 C13 C14 C30 -171.3(9) .
Li1 C13 C14 C30 67.5(13) .
C13 C14 C15 C16 -2.0(16) .
C30 C14 C15 C16 178.0(11) .
C14 C15 C16 C17 -4.3(19) .
C14 C15 C16 C26A 161.4(15) .
C14 C15 C16 C26 -163.6(11) .
C15 C16 C17 C12 3.9(19) .
C26A C16 C17 C12 -163.6(13) .
C26 C16 C17 C12 153.7(14) .
C13 C12 C17 C16 2.9(18) .
C11 C12 C17 C16 -176.8(12) .
C3 C2 C18 C19 -124.2(11) .
C1 C2 C18 C19 55.8(15) .
C3 C2 C18 C21 0.1(15) .
C1 C2 C18 C21 -179.8(10) .
C3 C2 C18 C20 117.7(11) .
C1 C2 C18 C20 -62.2(12) .
C5 C4 C22 C24 56.6(15) .
C3 C4 C22 C24 -123.2(12) .
C5 C4 C22 C23 -62.5(14) .
C3 C4 C22 C23 117.7(12) .
C5 C4 C22 C25 179.3(10) .
C3 C4 C22 C25 -0.6(15) .
C17 C16 C26 C27 128.7(17) .
C15 C16 C26 C27 -78.6(13) .
C26A C16 C26 C27 56.4(16) .
C17 C16 C26 C29 16(2) .
C15 C16 C26 C29 169.2(11) .
C26A C16 C26 C29 -55.8(16) .
C17 C16 C26 C28 -107(2) .
C15 C16 C26 C28 45.4(17) .
C26A C16 C26 C28 -180(2) .
C15 C14 C30 C31 -3.0(14) .
C13 C14 C30 C31 177.0(10) .
C15 C14 C30 C32 -124.0(11) .
C13 C14 C30 C32 56.0(13) .
C15 C14 C30 C33 116.5(11) .
C13 C14 C30 C33 -63.5(13) .
C37 O3 C34 C35 1(3) .
Li1 O3 C34 C35 -160(3) .
O3 C34 C35 C36 16(4) .
C34 C35 C36 C37 -22(4) .
C34 O3 C37 C36 -14(3) .
Li1 O3 C37 C36 147(2) .
C35 C36 C37 O3 22(3) .
C34 O3 Li1 O2 166(3) .
C37 O3 Li1 O2 9(4) .
C34 O3 Li1 O1 -30(4) .
C37 O3 Li1 O1 173(2) .
C34 O3 Li1 C13 -29(3) .
C37 O3 Li1 C13 174.0(19) .
C34 O3 Li1 Nd1 -117(6) .
C37 O3 Li1 Nd1 86(7) .
C1 O2 Li1 O3 -2(3) .
Nd1 O2 Li1 O3 158(3) .
C1 O2 Li1 O1 -170.5(11) .
Nd1 O2 Li1 O1 -9.9(11) .
C1 O2 Li1 C13 -164.7(15) .
Nd1 O2 Li1 C13 -4.0(16) .
C1 O2 Li1 Nd1 -160.7(7) .
C13 O1 Li1 O3 2(3) .
Nd1 O1 Li1 O3 -158(3) .
C13 O1 Li1 O2 169.7(12) .
Nd1 O1 Li1 O2 9.8(11) .
Nd1 O1 Li1 C13 -159.9(7) .
C13 O1 Li1 Nd1 159.9(7) .
O1 C13 Li1 O3 -179(2) .
C12 C13 Li1 O3 -64.2(19) .
C14 C13 Li1 O3 65.1(18) .
O1 C13 Li1 O2 -12.2(14) .
C12 C13 Li1 O2 102.3(19) .
C14 C13 Li1 O2 -128.4(17) .
C12 C13 Li1 O1 114.4(13) .
C14 C13 Li1 O1 -116.3(11) .
O1 C13 Li1 Nd1 -15.2(6) .
C12 C13 Li1 Nd1 99.3(10) .
C14 C13 Li1 Nd1 -131.5(8) .
O2 Nd1 Li1 O3 166(6) 2_556
O2 Nd1 Li1 O3 -91(6) .
O1 Nd1 Li1 O3 102(7) .
O1 Nd1 Li1 O3 -63(7) 2_556
C8 Nd1 Li1 O3 4(6) .
C8 Nd1 Li1 O3 66(6) 2_556
Li1 Nd1 Li1 O3 -149(6) 2_556
O2 Nd1 Li1 O2 -102.5(8) 2_556
O1 Nd1 Li1 O2 -166.6(14) .
O1 Nd1 Li1 O2 28.4(15) 2_556
C8 Nd1 Li1 O2 95.8(8) .
C8 Nd1 Li1 O2 156.9(5) 2_556
Li1 Nd1 Li1 O2 -57.8(7) 2_556
O2 Nd1 Li1 O1 64.1(10) 2_556
O2 Nd1 Li1 O1 166.6(14) .
O1 Nd1 Li1 O1 -164.9(6) 2_556
C8 Nd1 Li1 O1 -97.6(9) .
C8 Nd1 Li1 O1 -36.4(14) 2_556
Li1 Nd1 Li1 O1 108.8(8) 2_556
O2 Nd1 Li1 C13 74.0(10) 2_556
O2 Nd1 Li1 C13 176.5(14) .
O1 Nd1 Li1 C13 9.9(4) .
O1 Nd1 Li1 C13 -155.0(5) 2_556
C8 Nd1 Li1 C13 -87.7(8) .
C8 Nd1 Li1 C13 -26.5(14) 2_556
Li1 Nd1 Li1 C13 118.7(8) 2_556
C17 C16 C26A C27A 105.8(19) .
C15 C16 C26A C27A -60(3) .
C26 C16 C26A C27A -120(2) .
C17 C16 C26A C28A -137.4(16) .
C15 C16 C26A C28A 57(2) .
C26 C16 C26A C28A -3.6(16) .
C17 C16 C26A C29A -23(2) .
C15 C16 C26A C29A 170.8(16) .
C26 C16 C26A C29A 110(2) .
